data_7118734
loop_
_publ_author_name
'Swapna, Battini'
'Suresh, Kuthuru'
'Nangia, Ashwini'

_publ_section_title
;
 Color polymorphs of aldose reductase inhibitor epalrestat:
 configurational, conformational and synthon differences.
;
_journal_issue 21
_journal_name_full 'Chemical communications (Cambridge, England)'
_journal_page_first 4037
_journal_page_last 4040
_journal_paper_doi 10.1039/c6cc00697c
_journal_volume 52
_journal_year 2016
_chemical_compound_source synthetic
_chemical_formula_moiety 'C15 H13 N O3 S2'
_chemical_formula_sum 'C15 H13 N O3 S2'
_chemical_formula_weight 319.38
_chemical_melting_point 451.97
_chemical_name_common Epalrestat
_chemical_name_systematic
; 
 5-[(1Z, 2E)-2-methyl-3-phenylpropenylidene]-4-oxo2-thioxo-3-thiazolidineacetic acid  
;
_space_group_crystal_system monoclinic
_space_group_IT_number 14
_space_group_name_Hall '-P 2ybc'
_space_group_name_H-M_alt 'P 1 21/c 1'
_symmetry_space_group_name_Hall '-P 2ybc'
_symmetry_space_group_name_H-M 'P 1 21/c 1'
_atom_sites_solution_hydrogens geom
_audit_creation_method SHELXL-2014/7
_audit_update_record
;
2016-01-20 deposited with the CCDC.
2016-02-09 downloaded from the CCDC.
;
_cell_angle_alpha 90
_cell_angle_beta 102.898(5)
_cell_angle_gamma 90
_cell_formula_units_Z 4
_cell_length_a 11.4252(5)
_cell_length_b 6.9479(3)
_cell_length_c 19.4673(9)
_cell_measurement_reflns_used 1693
_cell_measurement_temperature 298(2)
_cell_measurement_theta_max 70.9620
_cell_measurement_theta_min 3.9640
_cell_volume 1506.35(12)
_computing_cell_refinement
;
CrysAlisPro, Agilent Technologies,
Version 1.171.37.34i (release 04-08-2014 CrysAlis171 .NET)
(compiled Aug  4 2014,14:34:23)
;
_computing_data_collection
;
CrysAlisPro, Agilent Technologies,
Version 1.171.37.34i (release 04-08-2014 CrysAlis171 .NET)
(compiled Aug  4 2014,14:34:23)
;
_computing_data_reduction
;
CrysAlisPro, Agilent Technologies,
Version 1.171.37.34i (release 04-08-2014 CrysAlis171 .NET)
(compiled Aug  4 2014,14:34:23)
;
_computing_structure_refinement 'SHELXL-2014/7 (Sheldrick, 2014)'
_diffrn_ambient_temperature 298(2)
_diffrn_measured_fraction_theta_full 0.999
_diffrn_measured_fraction_theta_max 0.999
_diffrn_measurement_device_type 'Xcalibur, Eos, Gemini'
_diffrn_measurement_method '\w scans'
_diffrn_radiation_type CuK\a
_diffrn_radiation_wavelength 1.54184
_diffrn_reflns_av_R_equivalents 0.0410
_diffrn_reflns_av_unetI/netI 0.0504
_diffrn_reflns_laue_measured_fraction_full 0.999
_diffrn_reflns_laue_measured_fraction_max 0.999
_diffrn_reflns_limit_h_max 13
_diffrn_reflns_limit_h_min -13
_diffrn_reflns_limit_k_max 5
_diffrn_reflns_limit_k_min -8
_diffrn_reflns_limit_l_max 23
_diffrn_reflns_limit_l_min -21
_diffrn_reflns_number 5273
_diffrn_reflns_point_group_measured_fraction_full 0.999
_diffrn_reflns_point_group_measured_fraction_max 0.999
_diffrn_reflns_theta_full 66.601
_diffrn_reflns_theta_max 66.601
_diffrn_reflns_theta_min 3.969
_exptl_absorpt_coefficient_mu 3.288
_exptl_absorpt_correction_T_max 1.00000
_exptl_absorpt_correction_T_min 0.50714
_exptl_absorpt_correction_type multi-scan
_exptl_absorpt_process_details
;
CrysAlisPro, Agilent Technologies,
Version 1.171.37.34i (release 04-08-2014 CrysAlis171 .NET)
(compiled Aug  4 2014,14:34:23)
Empirical absorption correction using spherical harmonics,
 implemented in SCALE3 ABSPACK scaling algorithm.
;
_exptl_crystal_colour yellow
_exptl_crystal_density_diffrn 1.408
_exptl_crystal_density_method 'not measured'
_exptl_crystal_description plate
_exptl_crystal_F_000 664
_exptl_crystal_recrystallization_method 'Re-crystallisation from solvent: ethanol : benzene'
_exptl_crystal_size_max 0.36
_exptl_crystal_size_mid 0.20
_exptl_crystal_size_min 0.12
_refine_diff_density_max 0.310
_refine_diff_density_min -0.292
_refine_diff_density_rms 0.060
_refine_ls_extinction_method none
_refine_ls_goodness_of_fit_ref 1.036
_refine_ls_hydrogen_treatment constr
_refine_ls_matrix_type full
_refine_ls_number_parameters 192
_refine_ls_number_reflns 2663
_refine_ls_number_restraints 0
_refine_ls_restrained_S_all 1.036
_refine_ls_R_factor_all 0.0767
_refine_ls_R_factor_gt 0.0543
_refine_ls_shift/su_max 0.000
_refine_ls_shift/su_mean 0.000
_refine_ls_structure_factor_coef Fsqd
_refine_ls_weighting_details 'w=1/[\s^2^(Fo^2^)+(0.0835P)^2^] where P=(Fo^2^+2Fc^2^)/3'
_refine_ls_weighting_scheme calc
_refine_ls_wR_factor_gt 0.1421
_refine_ls_wR_factor_ref 0.1604
_reflns_Friedel_coverage 0.000
_reflns_number_gt 1910
_reflns_number_total 2663
_reflns_threshold_expression 'I > 2\s(I)'
_cod_data_source_file c6cc00697c2.cif
_cod_data_source_block EPR-ZZ-isomer
_cod_depositor_comments 'Adding full bibliography for 7118731--7118734.cif.'
_cod_database_code 7118734
_shelx_shelxl_version_number 2014/7
_shelx_space_group_comment
;
The symmetry employed for this shelxl refinement is uniquely defined
by the following loop, which should always be used as a source of
symmetry information in preference to the above space-group names.
They are only intended as comments.
;

loop_
_space_group_symop_operation_xyz
'x, y, z'
'-x, y+1/2, -z+1/2'
'-x, -y, -z'
'x, -y-1/2, z-1/2'

loop_
_atom_site_label
_atom_site_type_symbol
_atom_site_fract_x
_atom_site_fract_y
_atom_site_fract_z
_atom_site_U_iso_or_equiv
_atom_site_adp_type
_atom_site_occupancy
_atom_site_site_symmetry_order
_atom_site_calc_flag
_atom_site_refinement_flags_posn
_atom_site_refinement_flags_adp
S1 S 0.41626(7) 0.45325(11) 0.06938(5) 0.0531(3) Uani 1 1 d . .
S2 S 0.21457(10) 0.48556(17) -0.05586(7) 0.0746(4) Uani 1 1 d . .
O2 O 0.1340(2) 0.9138(4) 0.03842(13) 0.0562(6) Uani 1 1 d . .
O1 O 0.4663(2) 0.9982(4) 0.07920(16) 0.0659(8) Uani 1 1 d . .
N1 N 0.3440(2) 0.7764(4) 0.01145(15) 0.0454(6) Uani 1 1 d . .
O3 O 0.0751(2) 1.0170(4) -0.07210(13) 0.0568(7) Uani 1 1 d . .
H3A H 0.0112 1.0354 -0.0606 0.085 Uiso 1 1 calc R U
C8 C 0.6385(3) 0.5347(5) 0.2138(2) 0.0517(8) Uani 1 1 d . .
C15 C 0.1528(3) 0.9473(5) -0.01906(18) 0.0445(7) Uani 1 1 d . .
C10 C 0.5802(3) 0.6798(5) 0.16533(19) 0.0483(8) Uani 1 1 d . .
H10 H 0.6095 0.8042 0.1746 0.058 Uiso 1 1 calc R U
C13 C 0.4374(3) 0.8328(4) 0.06827(18) 0.0448(7) Uani 1 1 d . .
C11 C 0.4885(3) 0.6607(4) 0.10795(19) 0.0449(7) Uani 1 1 d . .
C14 C 0.2742(3) 0.9176(5) -0.03545(19) 0.0483(8) Uani 1 1 d . .
H14A H 0.2641 0.8745 -0.0838 0.058 Uiso 1 1 calc R U
H14B H 0.3173 1.0390 -0.0307 0.058 Uiso 1 1 calc R U
C12 C 0.3200(3) 0.5836(5) 0.0048(2) 0.0488(8) Uani 1 1 d . .
C1 C 0.7958(3) 0.7663(6) 0.28088(19) 0.0529(8) Uani 1 1 d . .
C7 C 0.7327(3) 0.5845(6) 0.2671(2) 0.0591(9) Uani 1 1 d . .
H7 H 0.7607 0.4873 0.2995 0.071 Uiso 1 1 calc R U
C5 C 0.8909(4) 1.0482(7) 0.2450(2) 0.0678(11) Uani 1 1 d . .
H5 H 0.9131 1.1200 0.2096 0.081 Uiso 1 1 calc R U
C2 C 0.8308(4) 0.8339(7) 0.3504(2) 0.0644(10) Uani 1 1 d . .
H2 H 0.8135 0.7608 0.3869 0.077 Uiso 1 1 calc R U
C9 C 0.5920(4) 0.3322(6) 0.2086(3) 0.0709(11) Uani 1 1 d . .
H9A H 0.5079 0.3331 0.2087 0.106 Uiso 1 1 calc R U
H9B H 0.6347 0.2591 0.2482 0.106 Uiso 1 1 calc R U
H9C H 0.6034 0.2747 0.1658 0.106 Uiso 1 1 calc R U
C6 C 0.8293(3) 0.8773(6) 0.2288(2) 0.0559(9) Uani 1 1 d . .
H6 H 0.8099 0.8354 0.1823 0.067 Uiso 1 1 calc R U
C4 C 0.9192(4) 1.1119(7) 0.3134(3) 0.0738(12) Uani 1 1 d . .
H4 H 0.9587 1.2288 0.3240 0.089 Uiso 1 1 calc R U
C3 C 0.8900(4) 1.0055(8) 0.3655(2) 0.0762(13) Uani 1 1 d . .
H3 H 0.9103 1.0493 0.4118 0.091 Uiso 1 1 calc R U

loop_
_atom_site_aniso_label
_atom_site_aniso_U_11
_atom_site_aniso_U_22
_atom_site_aniso_U_33
_atom_site_aniso_U_23
_atom_site_aniso_U_13
_atom_site_aniso_U_12
S1 0.0453(5) 0.0333(4) 0.0805(6) -0.0052(4) 0.0137(4) 0.0001(3)
S2 0.0564(6) 0.0701(7) 0.0901(8) -0.0287(6) 0.0010(5) -0.0067(5)
O2 0.0476(13) 0.0699(16) 0.0532(14) 0.0102(12) 0.0157(11) 0.0203(12)
O1 0.0637(16) 0.0372(13) 0.087(2) -0.0021(12) -0.0032(14) -0.0035(11)
N1 0.0345(12) 0.0410(14) 0.0606(16) -0.0048(13) 0.0102(11) 0.0046(11)
O3 0.0401(12) 0.0740(17) 0.0566(14) 0.0120(13) 0.0113(10) 0.0139(12)
C8 0.0508(18) 0.0437(18) 0.063(2) 0.0042(16) 0.0190(16) 0.0033(15)
C15 0.0412(16) 0.0420(17) 0.0509(19) 0.0016(14) 0.0115(13) 0.0034(14)
C10 0.0431(16) 0.0382(17) 0.065(2) -0.0036(15) 0.0158(15) -0.0020(13)
C13 0.0409(16) 0.0312(16) 0.064(2) -0.0032(14) 0.0150(14) 0.0045(12)
C11 0.0367(15) 0.0363(16) 0.065(2) -0.0016(14) 0.0173(14) 0.0037(12)
C14 0.0417(17) 0.0468(18) 0.0574(19) 0.0043(15) 0.0132(14) 0.0061(14)
C12 0.0357(15) 0.0422(17) 0.071(2) -0.0167(16) 0.0177(15) -0.0012(13)
C1 0.0424(17) 0.057(2) 0.058(2) -0.0008(17) 0.0078(14) 0.0118(15)
C7 0.057(2) 0.056(2) 0.063(2) 0.0078(18) 0.0098(17) 0.0122(17)
C5 0.054(2) 0.075(3) 0.074(3) -0.003(2) 0.0146(18) -0.012(2)
C2 0.059(2) 0.075(3) 0.059(2) -0.0012(19) 0.0124(17) 0.0067(19)
C9 0.072(3) 0.051(2) 0.089(3) 0.014(2) 0.016(2) 0.0024(19)
C6 0.0445(18) 0.066(2) 0.056(2) -0.0040(18) 0.0076(15) -0.0019(16)
C4 0.058(2) 0.077(3) 0.081(3) -0.019(2) 0.006(2) -0.010(2)
C3 0.071(3) 0.092(3) 0.061(2) -0.020(2) 0.004(2) 0.005(2)

loop_
_atom_type_symbol
_atom_type_description
_atom_type_scat_dispersion_real
_atom_type_scat_dispersion_imag
_atom_type_scat_source
C C 0.0181 0.0091 'International Tables Vol C Tables 4.2.6.8 and 6.1.1.4'
H H 0.0000 0.0000 'International Tables Vol C Tables 4.2.6.8 and 6.1.1.4'
N N 0.0311 0.0180 'International Tables Vol C Tables 4.2.6.8 and 6.1.1.4'
O O 0.0492 0.0322 'International Tables Vol C Tables 4.2.6.8 and 6.1.1.4'
S S 0.3331 0.5567 'International Tables Vol C Tables 4.2.6.8 and 6.1.1.4'

loop_
_geom_angle_atom_site_label_1
_geom_angle_atom_site_label_2
_geom_angle_atom_site_label_3
_geom_angle
C12 S1 C11 92.48(16)
C12 N1 C13 116.5(3)
C12 N1 C14 122.2(3)
C13 N1 C14 121.3(3)
C15 O3 H3A 109.5
C7 C8 C10 119.6(3)
C7 C8 C9 119.8(4)
C10 C8 C9 120.6(3)
O2 C15 O3 125.3(3)
O2 C15 C14 122.2(3)
O3 C15 C14 112.5(3)
C11 C10 C8 129.1(3)
C11 C10 H10 115.5
C8 C10 H10 115.5
O1 C13 N1 122.3(3)
O1 C13 C11 128.5(3)
N1 C13 C11 109.2(3)
C10 C11 C13 119.7(3)
C10 C11 S1 129.8(3)
C13 C11 S1 110.6(2)
N1 C14 C15 111.2(3)
N1 C14 H14A 109.4
C15 C14 H14A 109.4
N1 C14 H14B 109.4
C15 C14 H14B 109.4
H14A C14 H14B 108.0
N1 C12 S2 125.2(3)
N1 C12 S1 111.2(2)
S2 C12 S1 123.6(2)
C6 C1 C2 116.8(4)
C6 C1 C7 123.6(3)
C2 C1 C7 119.5(4)
C8 C7 C1 129.6(4)
C8 C7 H7 115.2
C1 C7 H7 115.2
C4 C5 C6 119.8(4)
C4 C5 H5 120.1
C6 C5 H5 120.1
C3 C2 C1 121.3(4)
C3 C2 H2 119.4
C1 C2 H2 119.4
C8 C9 H9A 109.5
C8 C9 H9B 109.5
H9A C9 H9B 109.5
C8 C9 H9C 109.5
H9A C9 H9C 109.5
H9B C9 H9C 109.5
C5 C6 C1 121.3(4)
C5 C6 H6 119.4
C1 C6 H6 119.4
C3 C4 C5 120.5(4)
C3 C4 H4 119.8
C5 C4 H4 119.8
C4 C3 C2 120.3(4)
C4 C3 H3 119.8
C2 C3 H3 119.8

loop_
_geom_bond_atom_site_label_1
_geom_bond_atom_site_label_2
_geom_bond_distance
S1 C12 1.730(4)
S1 C11 1.745(3)
S2 C12 1.635(3)
O2 C15 1.208(4)
O1 C13 1.202(4)
N1 C12 1.368(4)
N1 C13 1.410(4)
N1 C14 1.451(4)
O3 C15 1.296(4)
O3 H3A 0.8200
C8 C7 1.362(6)
C8 C10 1.438(5)
C8 C9 1.500(5)
C15 C14 1.505(4)
C10 C11 1.357(5)
C10 H10 0.9300
C13 C11 1.472(4)
C14 H14A 0.9700
C14 H14B 0.9700
C1 C6 1.394(5)
C1 C2 1.404(5)
C1 C7 1.449(5)
C7 H7 0.9300
C5 C4 1.371(6)
C5 C6 1.380(6)
C5 H5 0.9300
C2 C3 1.370(7)
C2 H2 0.9300
C9 H9A 0.9600
C9 H9B 0.9600
C9 H9C 0.9600
C6 H6 0.9300
C4 C3 1.357(7)
C4 H4 0.9300
C3 H3 0.9300
